data_9000361
loop_
_publ_author_name
'Foit, F. F.'
'Peacor, D. R.'

_publ_section_title
;
 The anorthite crystal structure at 410 and 830 C
 T = 410 C
;
_journal_name_full 'American Mineralogist'
_journal_page_first 665
_journal_page_last 675
_journal_volume 58
_journal_year 1973
_chemical_formula_sum 'Al2 Ca O8 Si2'
_chemical_name_mineral Anorthite
_space_group_IT_number 2
_symmetry_space_group_name_Hall '-P 1'
_symmetry_space_group_name_H-M 'P -1'
_cell_angle_alpha 92.98
_cell_angle_beta 115.82
_cell_angle_gamma 91.15
_cell_formula_units_Z 8
_cell_length_a 8.194
_cell_length_b 12.897
_cell_length_c 14.190
_cell_volume 1346.516
_database_code_amcsd 0000370
_diffrn_ambient_temperature 683.15
_exptl_crystal_density_diffrn 2.745
_cod_original_formula_sum 'Ca Si2 Al2 O8'
_cod_database_code 9000361

loop_
_space_group_symop_operation_xyz
x,y,z
-x,-y,-z

loop_
_atom_site_label
_atom_site_fract_x
_atom_site_fract_y
_atom_site_fract_z
_atom_site_U_iso_or_equiv
_atom_site_type_symbol
_atom_site_attached_hydrogens
Ca(000) 0.26720 0.98780 0.08220 0.04813 Ca 0
Ca(z00) 0.27400 0.03330 0.54520 0.02090 Ca 0
Ca(0i0) 0.77360 0.53260 0.54650 0.01608 Ca 0
Ca(zi0) 0.76230 0.50990 0.06560 0.02799 Ca 0
Si1(0000) 0.01320 0.15480 0.10690 0.01267 Si 0
Si1(00i0) 0.50090 0.66440 0.60260 0.01520 Si 0
Si1(mz00) 0.99980 0.81160 0.61060 0.01140 Si 0
Si1(mzi0) 0.50660 0.32380 0.11290 0.01393 Si 0
Si2(0z00) 0.67230 0.10590 0.66250 0.01773 Si 0
Si2(0zi0) 0.18340 0.60630 0.15450 0.00887 Si 0
Si2(m000) 0.67420 0.88060 0.18640 0.01520 Si 0
Si2(m0i0) 0.18050 0.38220 0.67530 0.01140 Si 0
Al1(0z00) 0.00590 0.15870 0.61110 0.01393 Al 0
Al1(0zi0) 0.49940 0.67040 0.11260 0.01013 Al 0
Al1(m000) 0.98970 0.81100 0.11920 0.01393 Al 0
Al1(m0i0) 0.51150 0.31870 0.62040 0.01013 Al 0
Al2(0000) 0.68960 0.11460 0.15650 0.02026 Al 0
Al2(00i0) 0.18990 0.61260 0.66450 0.01140 Al 0
Al2(mz00) 0.68350 0.87110 0.67270 0.01393 Al 0
Al2(mzio) 0.18660 0.37990 0.18130 0.01013 Al 0
OA(1000) 0.01560 0.13350 0.99430 0.02153 O 0
OA(1z00) 0.97850 0.12950 0.48690 0.01520 O 0
OA(10i0) 0.49880 0.61910 0.48700 0.01900 O 0
OA(1zio) 0.51990 0.62620 0.99470 0.01900 O 0
OA(2000) 0.58260 0.99390 0.15160 0.01646 O 0
OA(2z00) 0.57300 0.99310 0.64730 0.02153 O 0
OA(20i0) 0.07830 0.48740 0.63080 0.00887 O 0
OA(2zi0) 0.07930 0.49050 0.13130 0.00887 O 0
OB(0000) 0.81030 0.10860 0.08650 0.02406 O 0
OB(0z00) 0.81170 0.10130 0.60350 0.01773 O 0
OB(00i0) 0.33430 0.59470 0.59850 0.01646 O 0
OB(0zi0) 0.28250 0.60680 0.08190 0.02026 O 0
OB(m000) 0.82260 0.85850 0.13740 0.03293 O 0
OB(mz00) 0.81290 0.85460 0.60660 0.02026 O 0
OB(m0i0) 0.29600 0.35460 0.61610 0.02660 O 0
OB(mzio) 0.34030 0.35920 0.12620 0.04053 O 0
OC(0000) 0.02830 0.27540 0.14910 0.02153 O 0
OC(0z00) 0.03840 0.29220 0.64710 0.02026 O 0
OC(00i0) 0.49940 0.78460 0.62530 0.01393 O 0
OC(0zi0) 0.50020 0.79740 0.15110 0.01646 O 0
OC(m000) 0.99870 0.68080 0.11520 0.01646 O 0
OC(mz00) 0.00420 0.68880 0.60980 0.02280 O 0
OC(m0i0) 0.51930 0.18120 0.60230 0.02026 O 0
OC(mzi0) 0.51140 0.19260 0.09460 0.01900 O 0
OD(0000) 0.18210 0.11310 0.19410 0.03293 O 0
OD(0z00) 0.21260 0.10870 0.68790 0.01646 O 0
OD(00i0) 0.69840 0.60290 0.68220 0.01393 O 0
OD(0zi0) 0.68850 0.60010 0.19730 0.02153 O 0
OD(m000) 0.20430 0.87730 0.21360 0.02153 O 0
OD(mz00) 0.16570 0.85920 0.71600 0.03546 O 0
OD(m0i0) 0.68570 0.35970 0.72510 0.02660 O 0
OD(mzi0) 0.70240 0.36290 0.20410 0.01646 O 0

loop_
_cod_changelog_entry_id
_cod_changelog_entry_author
_cod_changelog_entry_date
_cod_changelog_entry_text
1
;cod-tools version 3.8.0
Id: cif_guess_AMCSD_atom_types 9581 2023-05-17 12:35:41Z saulius
;
2023-05-23T09:13:31+03:00
;Derived atom types and hydrogen counts
from atom names that follow the AMCSD naming convention
(Wat == water, O-H == hydroxyl).
;

loop_
_cod_related_entry_id
_cod_related_entry_database
_cod_related_entry_code
1 AMCSD 0000370
